data_7061504
loop_
_publ_author_name
'Karmakar, Anirban'
'Paul, Anup'
'Santos, Pedro M. R.'
'Santos, In\^es R. M.'
'Guedes da Silva, M. F\'atima C.'
'Pombeiro, Armando J. L.'

_publ_section_title
;
 Design and construction of polyaromatic group containing Cd(ii)-based
 coordination polymers for solvent-free Strecker-type cyanation of acetals
;
_journal_issue 21
_journal_name_full 'New Journal of Chemistry'
_journal_page_first 10201
_journal_page_last 10212
_journal_paper_doi 10.1039/D2NJ00168C
_journal_volume 46
_journal_year 2022
_chemical_formula_sum 'C65 H65 Cd2 N7 O13'
_chemical_formula_weight 1377.04
_space_group_crystal_system monoclinic
_space_group_IT_number 14
_space_group_name_Hall '-P 2ybc'
_space_group_name_H-M_alt 'P 1 21/c 1'
_atom_sites_solution_hydrogens mixed
_audit_creation_method SHELXL-2014/6
_audit_update_record
;
2021-12-23 deposited with the CCDC.	2022-04-14 downloaded from the CCDC.
;
_cell_angle_alpha 90
_cell_angle_beta 94.262(3)
_cell_angle_gamma 90
_cell_formula_units_Z 4
_cell_length_a 10.2598(8)
_cell_length_b 17.9419(15)
_cell_length_c 34.346(3)
_cell_measurement_reflns_used 9923
_cell_measurement_temperature 296(2)
_cell_measurement_theta_max 25.03
_cell_measurement_theta_min 2.24
_cell_volume 6304.9(9)
_computing_cell_refinement 'Bruker SAINT'
_computing_data_collection 'Bruker APEX2'
_computing_data_reduction 'Bruker SAINT'
_computing_molecular_graphics 'Mercury CSD 3.5.1, 2008'
_computing_publication_material 'WinGX publication routines (Farrugia, 1999)'
_computing_structure_refinement 'SHELXL-2014/6 (Sheldrick, 2014)'
_computing_structure_solution 'SIR97 (Giacovazzo et al, 1999)'
_diffrn_ambient_temperature 296(2)
_diffrn_measured_fraction_theta_full 0.999
_diffrn_measured_fraction_theta_max 0.993
_diffrn_measurement_device_type 'Bruker APEX-II CCD'
_diffrn_measurement_method '\f and \w scans'
_diffrn_radiation_type MoK\a
_diffrn_radiation_wavelength 0.71073
_diffrn_reflns_av_R_equivalents 0.1820
_diffrn_reflns_av_unetI/netI 0.1000
_diffrn_reflns_Laue_measured_fraction_full 0.999
_diffrn_reflns_Laue_measured_fraction_max 0.993
_diffrn_reflns_limit_h_max 13
_diffrn_reflns_limit_h_min -13
_diffrn_reflns_limit_k_max 22
_diffrn_reflns_limit_k_min -22
_diffrn_reflns_limit_l_max 43
_diffrn_reflns_limit_l_min -43
_diffrn_reflns_number 104782
_diffrn_reflns_point_group_measured_fraction_full 0.999
_diffrn_reflns_point_group_measured_fraction_max 0.993
_diffrn_reflns_theta_full 25.242
_diffrn_reflns_theta_max 26.833
_diffrn_reflns_theta_min 2.242
_diffrn_source 'fine-focus sealed tube'
_exptl_absorpt_coefficient_mu 0.743
_exptl_absorpt_correction_T_max 0.90
_exptl_absorpt_correction_T_min 0.80
_exptl_absorpt_correction_type multi-scan
_exptl_absorpt_process_details SADABS
_exptl_crystal_colour colourless
_exptl_crystal_density_diffrn 1.451
_exptl_crystal_description prism
_exptl_crystal_F_000 2816
_exptl_crystal_size_max 0.290
_exptl_crystal_size_mid 0.190
_exptl_crystal_size_min 0.070
_refine_diff_density_max 0.946
_refine_diff_density_min -0.734
_refine_diff_density_rms 0.110
_refine_ls_extinction_method none
_refine_ls_goodness_of_fit_ref 1.053
_refine_ls_hydrogen_treatment mixed
_refine_ls_matrix_type full
_refine_ls_number_parameters 797
_refine_ls_number_reflns 13425
_refine_ls_number_restraints 6
_refine_ls_restrained_S_all 1.055
_refine_ls_R_factor_all 0.1097
_refine_ls_R_factor_gt 0.0532
_refine_ls_shift/su_max 0.002
_refine_ls_shift/su_mean 0.000
_refine_ls_structure_factor_coef Fsqd
_refine_ls_weighting_details 'w=1/[\s^2^(Fo^2^)+(0.0443P)^2^+6.3729P] where P=(Fo^2^+2Fc^2^)/3'
_refine_ls_weighting_scheme calc
_refine_ls_wR_factor_gt 0.1150
_refine_ls_wR_factor_ref 0.1370
_reflns_Friedel_coverage 0.000
_reflns_number_gt 8473
_reflns_number_total 13425
_reflns_threshold_expression 'I > 2\s(I)'
_cod_data_source_file d2nj00168c2.cif
_cod_data_source_block CP2
_cod_depositor_comments 'Adding full bibliography for 7061503--7061504.cif.'
_cod_original_sg_symbol_H-M 'P 21/c'
_cod_database_code 7061504
_shelx_space_group_comment
;
The symmetry employed for this shelxl refinement is uniquely defined
by the following loop, which should always be used as a source of
symmetry information in preference to the above space-group names.
They are only intended as comments.
;
_shelx_estimated_absorpt_t_min 0.813
_shelx_estimated_absorpt_t_max 0.950
_shelxl_version_number 2014/6

loop_
_space_group_symop_operation_xyz
'x, y, z'
'-x, y+1/2, -z+1/2'
'-x, -y, -z'
'x, -y-1/2, z-1/2'

loop_
_atom_site_label
_atom_site_type_symbol
_atom_site_fract_x
_atom_site_fract_y
_atom_site_fract_z
_atom_site_U_iso_or_equiv
_atom_site_adp_type
_atom_site_occupancy
_atom_site_site_symmetry_order
_atom_site_calc_flag
_atom_site_refinement_flags_posn
_atom_site_refinement_flags_adp
_atom_site_refinement_flags_occupancy
_atom_site_disorder_assembly
_atom_site_disorder_group
Cd1 Cd 0.48027(3) 0.83716(2) 0.67110(2) 0.02635(10) Uani 1 1 d . . . . .
Cd2 Cd 0.25578(3) 0.78395(2) 0.74060(2) 0.03220(11) Uani 1 1 d . . . . .
O8 O 0.5577(3) 0.35280(18) 0.75919(10) 0.0326(8) Uani 1 1 d . . . . .
O7 O 0.5105(4) 0.44895(19) 0.79525(10) 0.0421(9) Uani 1 1 d . . . . .
O2 O 0.6125(3) 0.8553(2) 0.62239(11) 0.0499(10) Uani 1 1 d . . . . .
O3 O 1.2088(4) 0.8314(3) 0.68122(11) 0.0579(11) Uani 1 1 d . . . . .
O4 O 1.3063(3) 0.8398(2) 0.62697(11) 0.0488(10) Uani 1 1 d . . . . .
O5 O 0.4738(4) 0.71475(19) 0.67409(11) 0.0472(10) Uani 1 1 d . . . . .
O6 O 0.3741(4) 0.6844(2) 0.72772(12) 0.0514(10) Uani 1 1 d . . . . .
O1 O 0.7226(4) 0.8341(3) 0.67804(12) 0.0570(11) Uani 1 1 d . . . . .
O10 O 0.2618(5) 0.7438(3) 0.80354(12) 0.0622(12) Uani 1 1 d . . . . .
O11 O 0.0746(4) 0.7090(3) 0.73065(15) 0.0691(13) Uani 1 1 d . . . . .
C3 C 0.9624(4) 0.8386(3) 0.64250(14) 0.0332(11) Uani 1 1 d . . . . .
H3 H 0.9678 0.8371 0.6696 0.040 Uiso 1 1 calc R U . . .
C31 C 0.5921(5) 0.4469(3) 0.69452(15) 0.0339(11) Uani 1 1 d . . . . .
H31 H 0.6248 0.3986 0.6935 0.041 Uiso 1 1 calc R U . . .
C28 C 0.4891(4) 0.5436(3) 0.72993(14) 0.0299(11) Uani 1 1 d . . . . .
H28 H 0.4541 0.5602 0.7526 0.036 Uiso 1 1 calc R U . . .
N1 N 0.9328(4) 0.8478(3) 0.52034(13) 0.0497(13) Uani 1 1 d . . . . .
C4 C 1.0755(4) 0.8354(3) 0.62247(13) 0.0285(10) Uani 1 1 d . . . . .
O9 O 0.1282(4) 0.8774(3) 0.76124(14) 0.0688(13) Uani 1 1 d . . . . .
C29 C 0.5389(4) 0.4721(3) 0.72813(13) 0.0276(10) Uani 1 1 d . . . . .
C30 C 0.5368(4) 0.4220(3) 0.76305(15) 0.0316(11) Uani 1 1 d . . . . .
C1 C 0.7179(4) 0.8449(3) 0.64260(16) 0.0342(11) Uani 1 1 d . . . . .
N2 N 0.6554(5) 0.4734(3) 0.62891(14) 0.0588(15) Uani 1 1 d . . . . .
H2N H 0.6657 0.5063 0.6112 0.071 Uiso 1 1 calc R U . . .
C7 C 0.9466(4) 0.8433(3) 0.56050(14) 0.0345(12) Uani 1 1 d . . . . .
C26 C 0.4424(5) 0.6694(3) 0.70023(14) 0.0324(11) Uani 1 1 d . . . . .
C27 C 0.4916(5) 0.5900(3) 0.69822(14) 0.0295(11) Uani 1 1 d . . . . .
O12 O 0.6091(7) 0.6250(4) 0.57384(17) 0.101(2) Uani 1 1 d . . . . .
C5 C 1.2064(5) 0.8350(3) 0.64489(15) 0.0338(11) Uani 1 1 d . . . . .
C24 C 0.8665(5) 0.8642(3) 0.39393(15) 0.0407(13) Uani 1 1 d . . . . .
C2 C 0.8425(4) 0.8441(3) 0.62176(14) 0.0318(11) Uani 1 1 d . . . . .
C8 C 0.8346(4) 0.8468(3) 0.58134(14) 0.0358(12) Uani 1 1 d . . . . .
H8 H 0.7531 0.8511 0.5678 0.043 Uiso 1 1 calc R U . . .
C33 C 0.5464(5) 0.5658(3) 0.66461(15) 0.0328(11) Uani 1 1 d . . . . .
H33 H 0.5496 0.5980 0.6435 0.039 Uiso 1 1 calc R U . . .
C32 C 0.5965(5) 0.4939(3) 0.66217(15) 0.0368(12) Uani 1 1 d . . . . .
C23 C 0.9101(5) 0.8345(3) 0.43124(15) 0.0371(12) Uani 1 1 d . . . . .
C6 C 1.0673(5) 0.8360(3) 0.58183(14) 0.0347(11) Uani 1 1 d . . . . .
H6 H 1.1430 0.8316 0.5687 0.042 Uiso 1 1 calc R U . . .
C49 C 0.9646(6) 0.4120(3) 0.55026(18) 0.0467(14) Uani 1 1 d . . . . .
C34 C 0.7004(7) 0.3978(3) 0.62309(19) 0.0575(17) Uani 1 1 d . . . . .
H34A H 0.6262 0.3641 0.6212 0.069 Uiso 1 1 calc R U . . .
H34B H 0.7583 0.3827 0.6453 0.069 Uiso 1 1 calc R U . . .
N4 N 0.2544(6) 0.6409(3) 0.84096(16) 0.0676(16) Uani 1 1 d . . . . .
C13 C 0.9137(6) 0.9341(3) 0.38183(16) 0.0470(14) Uani 1 1 d . . . . .
C50 C 1.0952(6) 0.4386(3) 0.5484(2) 0.0546(16) Uani 1 1 d . . . . .
C48 C 0.8989(6) 0.4183(3) 0.58533(17) 0.0502(15) Uani 1 1 d . . . . .
N6 N 0.5256(6) 0.7295(4) 0.54393(18) 0.0731(17) Uani 1 1 d . . . . .
C9 C 1.0426(5) 0.8497(4) 0.49653(14) 0.0439(14) Uani 1 1 d . . . . .
H9A H 1.0803 0.8003 0.4951 0.053 Uiso 1 1 calc R U . . .
H9B H 1.1092 0.8830 0.5081 0.053 Uiso 1 1 calc R U . . .
C10 C 0.9983(5) 0.8764(3) 0.45603(15) 0.0399(13) Uani 1 1 d . . . . .
C35 C 0.7717(6) 0.3929(3) 0.58648(17) 0.0511(15) Uani 1 1 d . . . . .
C11 C 1.0424(6) 0.9444(3) 0.44334(17) 0.0483(15) Uani 1 1 d . . . . .
H11 H 1.1007 0.9717 0.4598 0.058 Uiso 1 1 calc R U . . .
C25 C 0.7745(6) 0.8243(3) 0.36886(17) 0.0466(14) Uani 1 1 d . . . . .
C38 C 0.8996(6) 0.3793(3) 0.51666(18) 0.0516(15) Uani 1 1 d . . . . .
C12 C 1.0020(6) 0.9736(3) 0.40644(17) 0.0528(15) Uani 1 1 d . . . . .
H12 H 1.0342 1.0192 0.3986 0.063 Uiso 1 1 calc R U . . .
C22 C 0.8591(5) 0.7636(3) 0.44169(17) 0.0446(14) Uani 1 1 d . . . . .
H22 H 0.8871 0.7431 0.4657 0.054 Uiso 1 1 calc R U . . .
C20 C 0.7265(6) 0.7545(3) 0.38067(18) 0.0510(15) Uani 1 1 d . . . . .
C14 C 0.8671(7) 0.9624(4) 0.34379(19) 0.0605(17) Uani 1 1 d . . . . .
H14 H 0.8989 1.0076 0.3353 0.073 Uiso 1 1 calc R U . . .
N3 N -0.0769(6) 0.9120(5) 0.7671(2) 0.098(2) Uani 1 1 d . U . . .
C36 C 0.7108(7) 0.3615(4) 0.5531(2) 0.0651(19) Uani 1 1 d . . . . .
H36 H 0.6256 0.3441 0.5538 0.078 Uiso 1 1 calc R U . . .
C54 C 0.2718(7) 0.6764(4) 0.8089(2) 0.0673(19) Uani 1 1 d . . . . .
H54 H 0.2942 0.6479 0.7878 0.081 Uiso 1 1 calc R U . . .
C57 C 0.0342(7) 0.6883(4) 0.6977(3) 0.068(2) Uani 1 1 d . . . . .
H57 H 0.0920 0.6901 0.6781 0.082 Uiso 1 1 calc R U . . .
N5 N -0.0849(6) 0.6639(3) 0.6884(2) 0.0778(19) Uani 1 1 d . . . . .
C21 C 0.7725(6) 0.7256(3) 0.41815(17) 0.0497(15) Uani 1 1 d . . . . .
H21 H 0.7417 0.6798 0.4263 0.060 Uiso 1 1 calc R U . . .
N7 N 0.5889(7) 0.9650(4) 0.4413(2) 0.094(2) Uani 1 1 d . . . . .
C19 C 0.6379(7) 0.7162(4) 0.3556(2) 0.069(2) Uani 1 1 d . . . . .
H19 H 0.6068 0.6700 0.3629 0.083 Uiso 1 1 calc R U . . .
C16 C 0.7295(7) 0.8546(4) 0.33203(17) 0.0567(17) Uani 1 1 d . . . . .
C37 C 0.7727(7) 0.3551(4) 0.5184(2) 0.0648(18) Uani 1 1 d . . . . .
H37 H 0.7281 0.3345 0.4964 0.078 Uiso 1 1 calc R U . . .
C41 C 1.1570(7) 0.4331(4) 0.5129(3) 0.070(2) Uani 1 1 d . . . . .
C40 C 1.0877(8) 0.4004(4) 0.4803(2) 0.070(2) Uani 1 1 d . . . . .
H40 H 1.1279 0.3967 0.4569 0.084 Uiso 1 1 calc R U . . .
C15 C 0.7796(8) 0.9250(4) 0.32075(19) 0.070(2) Uani 1 1 d . . . . .
H15 H 0.7505 0.9452 0.2967 0.085 Uiso 1 1 calc R U . . .
C61 C 0.4447(8) 0.7959(5) 0.5445(2) 0.087(3) Uani 1 1 d . . . . .
H61A H 0.4045 0.7984 0.5688 0.131 Uiso 1 1 calc R U . . .
H61B H 0.3781 0.7937 0.5233 0.131 Uiso 1 1 calc R U . . .
H61C H 0.4979 0.8392 0.5416 0.131 Uiso 1 1 calc R U . . .
C18 C 0.5954(8) 0.7462(5) 0.3196(2) 0.084(2) Uani 1 1 d . . . . .
H18 H 0.5359 0.7199 0.3031 0.101 Uiso 1 1 calc R U . . .
C47 C 0.9722(8) 0.4505(4) 0.6187(2) 0.073(2) Uani 1 1 d . . . . .
H47 H 0.9333 0.4545 0.6423 0.087 Uiso 1 1 calc R U . . .
C39 C 0.9681(7) 0.3748(4) 0.4818(2) 0.0646(19) Uani 1 1 d . . . . .
H39 H 0.9267 0.3532 0.4596 0.077 Uiso 1 1 calc R U . . .
C60 C 0.5376(10) 0.6816(6) 0.5720(2) 0.094(3) Uani 1 1 d . . . . .
H60 H 0.4877 0.6901 0.5931 0.113 Uiso 1 1 calc R U . . .
C45 C 1.1608(7) 0.4715(4) 0.5810(2) 0.071(2) Uani 1 1 d . . . . .
C17 C 0.6400(7) 0.8138(5) 0.3082(2) 0.072(2) Uani 1 1 d . . . . .
H17 H 0.6100 0.8329 0.2840 0.086 Uiso 1 1 calc R U . . .
C46 C 1.0947(8) 0.4747(5) 0.6166(2) 0.084(2) Uani 1 1 d . . . . .
H46 H 1.1390 0.4943 0.6389 0.101 Uiso 1 1 calc R U . . .
C55 C 0.2662(10) 0.5608(5) 0.8436(3) 0.102(3) Uani 1 1 d . . . . .
H55A H 0.1818 0.5384 0.8382 0.154 Uiso 1 1 calc R U . . .
H55B H 0.3002 0.5472 0.8694 0.154 Uiso 1 1 calc R U . . .
H55C H 0.3244 0.5435 0.8249 0.154 Uiso 1 1 calc R U . . .
C44 C 1.2897(9) 0.4978(5) 0.5783(3) 0.100(3) Uani 1 1 d . . . . .
H44 H 1.3337 0.5200 0.6000 0.120 Uiso 1 1 calc R U . . .
O13 O 0.6935(8) 0.9297(7) 0.4971(2) 0.182(5) Uani 1 1 d . . . . .
C42 C 1.2850(8) 0.4598(5) 0.5122(3) 0.090(3) Uani 1 1 d . . . . .
H42 H 1.3273 0.4564 0.4892 0.108 Uiso 1 1 calc R U . . .
C59 C -0.1796(8) 0.6625(6) 0.7178(3) 0.115(4) Uani 1 1 d . . . . .
H59A H -0.1348 0.6662 0.7433 0.173 Uiso 1 1 calc R U . . .
H59B H -0.2277 0.6166 0.7158 0.173 Uiso 1 1 calc R U . . .
H59C H -0.2388 0.7037 0.7137 0.173 Uiso 1 1 calc R U . . .
C51 C 0.0120(8) 0.8675(6) 0.7664(3) 0.103(3) Uani 1 1 d . . . . .
H51 H -0.0114 0.8181 0.7703 0.124 Uiso 1 1 calc R U . . .
C62 C 0.6100(9) 0.7252(5) 0.5111(2) 0.097(3) Uani 1 1 d . . . . .
H62A H 0.6789 0.6900 0.5171 0.146 Uiso 1 1 calc R U . . .
H62B H 0.6470 0.7734 0.5068 0.146 Uiso 1 1 calc R U . . .
H62C H 0.5590 0.7095 0.4880 0.146 Uiso 1 1 calc R U . . .
C43 C 1.3499(9) 0.4912(5) 0.5448(4) 0.111(4) Uani 1 1 d . . . . .
H43 H 1.4354 0.5078 0.5438 0.133 Uiso 1 1 calc R U . . .
C58 C -0.1302(9) 0.6463(5) 0.6477(3) 0.109(3) Uani 1 1 d . . . . .
H58A H -0.0607 0.6550 0.6311 0.163 Uiso 1 1 calc R U . . .
H58B H -0.2033 0.6775 0.6397 0.163 Uiso 1 1 calc R U . . .
H58C H -0.1563 0.5950 0.6459 0.163 Uiso 1 1 calc R U . . .
C63 C 0.6877(10) 0.9640(7) 0.4660(3) 0.124(4) Uani 1 1 d . . . . .
H63 H 0.7608 0.9913 0.4601 0.149 Uiso 1 1 calc R U . . .
C56 C 0.2226(16) 0.6843(6) 0.8740(3) 0.162(6) Uani 1 1 d . . . . .
H56A H 0.2955 0.7156 0.8823 0.243 Uiso 1 1 calc R U . . .
H56B H 0.2035 0.6517 0.8950 0.243 Uiso 1 1 calc R U . . .
H56C H 0.1477 0.7148 0.8670 0.243 Uiso 1 1 calc R U . . .
C64 C 0.5830(10) 0.9991(6) 0.4034(3) 0.131(4) Uani 1 1 d . . . . .
H64A H 0.6552 1.0327 0.4020 0.197 Uiso 1 1 calc R U . . .
H64B H 0.5025 1.0261 0.3991 0.197 Uiso 1 1 calc R U . . .
H64C H 0.5873 0.9612 0.3838 0.197 Uiso 1 1 calc R U . . .
C53 C -0.2088(9) 0.8938(11) 0.7747(4) 0.222(9) Uani 1 1 d . . . . .
H53A H -0.2629 0.8946 0.7506 0.333 Uiso 1 1 calc R U . . .
H53B H -0.2407 0.9296 0.7924 0.333 Uiso 1 1 calc R U . . .
H53C H -0.2112 0.8450 0.7860 0.333 Uiso 1 1 calc R U . . .
C65 C 0.4747(15) 0.9262(11) 0.4494(5) 0.257(11) Uani 1 1 d . . . . .
H65A H 0.4669 0.8819 0.4337 0.386 Uiso 1 1 calc R U . . .
H65B H 0.3999 0.9575 0.4435 0.386 Uiso 1 1 calc R U . . .
H65C H 0.4795 0.9127 0.4765 0.386 Uiso 1 1 calc R U . . .
C52 C -0.063(2) 0.9835(10) 0.7553(6) 0.305(15) Uani 1 1 d . . . . .
H52A H 0.0281 0.9962 0.7567 0.457 Uiso 1 1 calc R U . . .
H52B H -0.1080 1.0162 0.7719 0.457 Uiso 1 1 calc R U . . .
H52C H -0.0994 0.9887 0.7288 0.457 Uiso 1 1 calc R U . . .
H1N H 0.861(19) 0.861(12) 0.516(6) 0.366 Uiso 1 1 d . U . . .

loop_
_atom_site_aniso_label
_atom_site_aniso_U_11
_atom_site_aniso_U_22
_atom_site_aniso_U_33
_atom_site_aniso_U_23
_atom_site_aniso_U_13
_atom_site_aniso_U_12
Cd1 0.02169(17) 0.03140(19) 0.02635(19) 0.00154(15) 0.00439(13) 0.00022(15)
Cd2 0.02725(18) 0.0394(2) 0.0306(2) 0.00385(17) 0.00635(14) -0.00043(16)
O8 0.0272(17) 0.032(2) 0.039(2) 0.0063(15) 0.0008(14) 0.0003(14)
O7 0.056(2) 0.036(2) 0.036(2) 0.0084(17) 0.0156(18) 0.0076(18)
O2 0.0209(17) 0.086(3) 0.043(2) 0.009(2) 0.0077(16) 0.0044(18)
O3 0.043(2) 0.092(3) 0.036(2) 0.015(2) -0.0160(18) 0.003(2)
O4 0.0218(18) 0.077(3) 0.047(2) 0.011(2) 0.0008(16) 0.0011(18)
O5 0.070(3) 0.029(2) 0.045(2) 0.0049(18) 0.022(2) 0.0076(19)
O6 0.068(3) 0.035(2) 0.055(3) 0.0068(18) 0.027(2) 0.0150(19)
O1 0.034(2) 0.098(3) 0.041(2) 0.016(2) 0.0148(17) 0.007(2)
O10 0.083(3) 0.065(3) 0.040(2) 0.015(2) 0.017(2) 0.001(3)
O11 0.045(2) 0.082(4) 0.079(4) 0.008(3) -0.003(2) -0.027(2)
C3 0.029(2) 0.045(3) 0.026(3) 0.003(2) 0.0024(19) 0.001(2)
C31 0.036(3) 0.025(3) 0.041(3) 0.000(2) 0.003(2) 0.006(2)
C28 0.031(2) 0.031(3) 0.028(3) -0.003(2) 0.006(2) -0.003(2)
N1 0.032(2) 0.091(4) 0.026(2) 0.004(2) 0.0022(19) 0.004(2)
C4 0.021(2) 0.035(3) 0.029(3) 0.006(2) 0.0007(18) -0.001(2)
O9 0.046(3) 0.076(3) 0.087(4) -0.006(3) 0.022(2) 0.015(2)
C29 0.028(2) 0.027(3) 0.027(3) 0.003(2) 0.0013(19) -0.003(2)
C30 0.020(2) 0.031(3) 0.043(3) 0.006(2) 0.000(2) -0.001(2)
C1 0.024(2) 0.039(3) 0.041(3) 0.002(2) 0.009(2) -0.002(2)
N2 0.092(4) 0.043(3) 0.045(3) 0.008(2) 0.031(3) 0.019(3)
C7 0.024(2) 0.053(3) 0.026(3) 0.000(2) 0.0004(19) 0.001(2)
C26 0.033(3) 0.035(3) 0.029(3) 0.000(2) 0.003(2) 0.001(2)
C27 0.033(3) 0.028(3) 0.027(3) 0.003(2) -0.001(2) -0.006(2)
O12 0.124(5) 0.112(5) 0.071(4) 0.017(4) 0.028(4) 0.014(4)
C5 0.029(3) 0.037(3) 0.033(3) 0.004(2) -0.006(2) 0.000(2)
C24 0.047(3) 0.046(3) 0.028(3) -0.001(2) -0.001(2) 0.005(3)
C2 0.026(2) 0.037(3) 0.033(3) -0.001(2) 0.004(2) -0.001(2)
C8 0.022(2) 0.055(3) 0.029(3) 0.000(2) -0.004(2) -0.001(2)
C33 0.037(3) 0.029(3) 0.033(3) 0.006(2) 0.008(2) 0.001(2)
C32 0.044(3) 0.031(3) 0.037(3) 0.002(2) 0.013(2) 0.003(2)
C23 0.043(3) 0.039(3) 0.029(3) -0.002(2) 0.001(2) 0.004(2)
C6 0.026(2) 0.047(3) 0.031(3) 0.005(2) 0.003(2) -0.001(2)
C49 0.046(3) 0.042(3) 0.053(4) -0.002(3) 0.012(3) 0.016(3)
C34 0.079(4) 0.042(3) 0.055(4) -0.007(3) 0.026(3) 0.007(3)
N4 0.088(4) 0.067(4) 0.050(3) 0.018(3) 0.021(3) 0.000(3)
C13 0.068(4) 0.043(3) 0.030(3) 0.004(3) 0.003(3) -0.001(3)
C50 0.051(4) 0.043(4) 0.071(5) 0.000(3) 0.010(3) 0.014(3)
C48 0.064(4) 0.045(3) 0.042(3) -0.008(3) 0.008(3) 0.012(3)
N6 0.066(4) 0.096(5) 0.058(4) -0.018(4) 0.004(3) 0.001(3)
C9 0.037(3) 0.071(4) 0.024(3) -0.002(3) 0.004(2) 0.003(3)
C10 0.039(3) 0.055(4) 0.026(3) 0.000(2) 0.005(2) 0.004(3)
C35 0.066(4) 0.044(3) 0.045(4) -0.003(3) 0.017(3) 0.009(3)
C11 0.050(3) 0.058(4) 0.037(3) -0.005(3) 0.003(3) -0.010(3)
C25 0.051(3) 0.046(4) 0.042(3) -0.002(3) -0.005(3) 0.004(3)
C38 0.063(4) 0.046(4) 0.047(4) -0.003(3) 0.012(3) 0.006(3)
C12 0.073(4) 0.044(4) 0.042(4) 0.001(3) 0.007(3) -0.005(3)
C22 0.049(3) 0.049(4) 0.035(3) 0.009(3) 0.000(3) 0.004(3)
C20 0.051(3) 0.050(4) 0.050(4) -0.008(3) -0.008(3) -0.001(3)
C14 0.089(5) 0.046(4) 0.046(4) 0.011(3) 0.000(3) 0.004(3)
N3 0.061(4) 0.142(6) 0.090(5) -0.032(4) 0.003(3) 0.037(4)
C36 0.055(4) 0.060(4) 0.083(5) -0.015(4) 0.016(4) -0.002(3)
C54 0.075(5) 0.080(5) 0.049(4) 0.013(4) 0.022(3) 0.006(4)
C57 0.058(4) 0.050(4) 0.096(6) 0.006(4) 0.001(4) -0.014(3)
N5 0.062(4) 0.063(4) 0.104(5) 0.007(4) -0.021(4) -0.021(3)
C21 0.067(4) 0.037(3) 0.045(3) 0.008(3) 0.005(3) -0.005(3)
N7 0.067(4) 0.108(6) 0.104(6) 0.050(5) -0.011(4) 0.008(4)
C19 0.060(4) 0.065(5) 0.081(5) -0.012(4) -0.013(4) -0.014(4)
C16 0.069(4) 0.062(4) 0.036(3) 0.001(3) -0.011(3) 0.010(3)
C37 0.066(4) 0.070(5) 0.057(4) -0.017(4) 0.002(3) -0.004(4)
C41 0.070(5) 0.051(4) 0.091(6) 0.017(4) 0.028(4) 0.017(4)
C40 0.078(5) 0.076(5) 0.061(5) 0.011(4) 0.028(4) 0.017(4)
C15 0.104(6) 0.066(5) 0.039(4) 0.014(3) -0.012(4) 0.021(4)
C61 0.067(5) 0.108(7) 0.087(6) -0.026(5) 0.003(4) 0.004(5)
C18 0.077(5) 0.106(7) 0.064(5) -0.012(5) -0.023(4) -0.006(5)
C47 0.092(6) 0.060(5) 0.066(5) -0.016(4) 0.009(4) 0.010(4)
C39 0.077(5) 0.069(5) 0.048(4) -0.002(3) 0.011(3) 0.018(4)
C60 0.109(8) 0.126(9) 0.050(5) 0.006(5) 0.013(5) -0.021(6)
C45 0.061(4) 0.063(5) 0.089(6) -0.012(4) 0.002(4) 0.011(4)
C17 0.071(5) 0.091(6) 0.048(4) 0.003(4) -0.027(3) 0.006(4)
C46 0.084(6) 0.088(6) 0.079(6) -0.033(5) -0.015(5) 0.008(5)
C55 0.143(9) 0.073(6) 0.093(7) 0.028(5) 0.022(6) 0.006(6)
C44 0.066(5) 0.099(7) 0.132(9) -0.012(6) -0.005(6) -0.006(5)
O13 0.106(6) 0.330(14) 0.111(6) 0.066(7) 0.002(5) 0.100(7)
C42 0.073(5) 0.068(5) 0.133(8) 0.021(5) 0.037(5) 0.001(4)
C59 0.058(5) 0.157(10) 0.131(9) -0.001(7) 0.008(5) -0.037(6)
C51 0.067(5) 0.115(7) 0.131(8) -0.042(6) 0.035(5) 0.019(5)
C62 0.099(7) 0.124(8) 0.073(6) 0.004(5) 0.033(5) 0.006(6)
C43 0.060(5) 0.085(7) 0.191(12) 0.001(7) 0.028(7) -0.013(5)
C58 0.098(7) 0.095(7) 0.127(9) -0.017(6) -0.029(6) -0.020(5)
C63 0.080(7) 0.181(12) 0.110(9) 0.009(8) 0.000(6) 0.042(7)
C56 0.322(19) 0.098(8) 0.076(7) 0.008(6) 0.086(10) -0.009(10)
C64 0.126(8) 0.122(8) 0.149(10) 0.087(8) 0.032(7) 0.044(7)
C53 0.051(6) 0.38(2) 0.230(17) -0.161(17) -0.001(8) 0.028(10)
C65 0.159(14) 0.40(3) 0.205(17) 0.163(18) -0.030(12) -0.109(17)
C52 0.35(3) 0.23(2) 0.37(3) 0.15(2) 0.22(2) 0.18(2)

loop_
_atom_type_symbol
_atom_type_description
_atom_type_scat_dispersion_real
_atom_type_scat_dispersion_imag
_atom_type_scat_source
C C 0.0033 0.0016 'International Tables Vol C Tables 4.2.6.8 and 6.1.1.4'
H H 0.0000 0.0000 'International Tables Vol C Tables 4.2.6.8 and 6.1.1.4'
Cd Cd -0.8075 1.2024 'International Tables Vol C Tables 4.2.6.8 and 6.1.1.4'
N N 0.0061 0.0033 'International Tables Vol C Tables 4.2.6.8 and 6.1.1.4'
O O 0.0106 0.0060 'International Tables Vol C Tables 4.2.6.8 and 6.1.1.4'

loop_
_geom_angle_atom_site_label_1
_geom_angle_atom_site_label_2
_geom_angle_atom_site_label_3
_geom_angle
_geom_angle_site_symmetry_1
_geom_angle_site_symmetry_3
_geom_angle_publ_flag
O5 Cd1 O2 101.58(15) . . ?
O5 Cd1 O4 91.57(15) . 1_455 ?
O2 Cd1 O4 89.30(13) . 1_455 ?
O5 Cd1 O7 147.41(13) . 2_656 ?
O2 Cd1 O7 103.95(14) . 2_656 ?
O4 Cd1 O7 108.57(15) 1_455 2_656 ?
O5 Cd1 O8 93.48(12) . 2_656 ?
O2 Cd1 O8 148.21(13) . 2_656 ?
O4 Cd1 O8 118.37(12) 1_455 2_656 ?
O7 Cd1 O8 54.60(12) 2_656 2_656 ?
O5 Cd1 O1 90.38(15) . . ?
O2 Cd1 O1 54.58(13) . . ?
O4 Cd1 O1 143.39(13) 1_455 . ?
O7 Cd1 O1 88.17(15) 2_656 . ?
O8 Cd1 O1 97.98(12) 2_656 . ?
O5 Cd1 C1 95.72(15) . . ?
O2 Cd1 C1 27.55(14) . . ?
O4 Cd1 C1 116.52(15) 1_455 . ?
O7 Cd1 C1 97.59(14) 2_656 . ?
O8 Cd1 C1 123.91(14) 2_656 . ?
O1 Cd1 C1 27.07(14) . . ?
O5 Cd1 C30 120.76(15) . 2_656 ?
O2 Cd1 C30 127.64(15) . 2_656 ?
O4 Cd1 C30 116.55(14) 1_455 2_656 ?
O7 Cd1 C30 27.07(13) 2_656 2_656 ?
O8 Cd1 C30 27.53(13) 2_656 2_656 ?
O1 Cd1 C30 93.34(14) . 2_656 ?
C1 Cd1 C30 112.67(15) . 2_656 ?
O6 Cd2 O3 102.07(16) . 1_455 ?
O6 Cd2 O9 172.20(16) . . ?
O3 Cd2 O9 85.02(17) 1_455 . ?
O6 Cd2 O10 87.60(16) . . ?
O3 Cd2 O10 168.21(16) 1_455 . ?
O9 Cd2 O10 84.99(18) . . ?
O6 Cd2 O8 88.01(14) . 2_656 ?
O3 Cd2 O8 85.40(14) 1_455 2_656 ?
O9 Cd2 O8 95.87(15) . 2_656 ?
O10 Cd2 O8 101.85(15) . 2_656 ?
O6 Cd2 O11 87.03(18) . . ?
O3 Cd2 O11 88.30(17) 1_455 . ?
O9 Cd2 O11 89.97(18) . . ?
O10 Cd2 O11 85.45(18) . . ?
O8 Cd2 O11 171.00(16) 2_656 . ?
C30 O8 Cd2 132.8(3) . 2_646 ?
C30 O8 Cd1 88.3(3) . 2_646 ?
Cd2 O8 Cd1 97.37(12) 2_646 2_646 ?
C30 O7 Cd1 95.9(3) . 2_646 ?
C1 O2 Cd1 96.3(3) . . ?
C5 O3 Cd2 157.1(4) . 1_655 ?
C5 O4 Cd1 107.9(3) . 1_655 ?
C26 O5 Cd1 133.0(3) . . ?
C26 O6 Cd2 132.1(3) . . ?
C1 O1 Cd1 86.4(3) . . ?
C54 O10 Cd2 116.8(4) . . ?
C57 O11 Cd2 121.7(5) . . ?
C2 C3 C4 119.5(4) . . ?
C2 C3 H3 120.3 . . ?
C4 C3 H3 120.3 . . ?
C29 C31 C32 120.2(5) . . ?
C29 C31 H31 119.9 . . ?
C32 C31 H31 119.9 . . ?
C27 C28 C29 119.9(4) . . ?
C27 C28 H28 120.1 . . ?
C29 C28 H28 120.1 . . ?
C7 N1 C9 122.8(4) . . ?
C7 N1 H1N 105(10) . . ?
C9 N1 H1N 130(10) . . ?
C6 C4 C3 120.3(4) . . ?
C6 C4 C5 120.1(4) . . ?
C3 C4 C5 119.6(4) . . ?
C51 O9 Cd2 121.7(5) . . ?
C28 C29 C31 120.5(4) . . ?
C28 C29 C30 119.5(4) . . ?
C31 C29 C30 120.0(4) . . ?
O7 C30 O8 121.3(5) . . ?
O7 C30 C29 119.4(4) . . ?
O8 C30 C29 119.4(5) . . ?
O7 C30 Cd1 57.1(2) . 2_646 ?
O8 C30 Cd1 64.2(3) . 2_646 ?
C29 C30 Cd1 175.9(3) . 2_646 ?
O1 C1 O2 122.6(4) . . ?
O1 C1 C2 119.7(4) . . ?
O2 C1 C2 117.7(5) . . ?
O1 C1 Cd1 66.6(3) . . ?
O2 C1 Cd1 56.2(2) . . ?
C2 C1 Cd1 172.2(4) . . ?
C32 N2 C34 121.7(5) . . ?
C32 N2 H2N 119.1 . . ?
C34 N2 H2N 119.1 . . ?
N1 C7 C6 123.5(4) . . ?
N1 C7 C8 118.8(4) . . ?
C6 C7 C8 117.7(4) . . ?
O6 C26 O5 125.7(5) . . ?
O6 C26 C27 116.5(4) . . ?
O5 C26 C27 117.8(4) . . ?
C28 C27 C33 120.2(4) . . ?
C28 C27 C26 120.5(4) . . ?
C33 C27 C26 119.2(4) . . ?
O4 C5 O3 123.0(4) . . ?
O4 C5 C4 119.2(4) . . ?
O3 C5 C4 117.7(4) . . ?
C13 C24 C25 119.6(5) . . ?
C13 C24 C23 120.1(5) . . ?
C25 C24 C23 120.3(5) . . ?
C3 C2 C8 120.3(4) . . ?
C3 C2 C1 120.6(4) . . ?
C8 C2 C1 119.1(4) . . ?
C2 C8 C7 121.4(4) . . ?
C2 C8 H8 119.3 . . ?
C7 C8 H8 119.3 . . ?
C27 C33 C32 120.8(5) . . ?
C27 C33 H33 119.6 . . ?
C32 C33 H33 119.6 . . ?
N2 C32 C33 118.8(5) . . ?
N2 C32 C31 122.6(5) . . ?
C33 C32 C31 118.5(5) . . ?
C10 C23 C24 119.1(5) . . ?
C10 C23 C22 123.5(5) . . ?
C24 C23 C22 117.4(5) . . ?
C4 C6 C7 120.8(4) . . ?
C4 C6 H6 119.6 . . ?
C7 C6 H6 119.6 . . ?
C38 C49 C48 119.8(6) . . ?
C38 C49 C50 119.2(6) . . ?
C48 C49 C50 121.0(6) . . ?
N2 C34 C35 110.4(5) . . ?
N2 C34 H34A 109.6 . . ?
C35 C34 H34A 109.6 . . ?
N2 C34 H34B 109.6 . . ?
C35 C34 H34B 109.6 . . ?
H34A C34 H34B 108.1 . . ?
C54 N4 C56 117.3(7) . . ?
C54 N4 C55 121.7(7) . . ?
C56 N4 C55 121.0(7) . . ?
C12 C13 C24 119.7(5) . . ?
C12 C13 C14 121.8(6) . . ?
C24 C13 C14 118.5(5) . . ?
C45 C50 C41 120.0(7) . . ?
C45 C50 C49 120.2(6) . . ?
C41 C50 C49 119.8(7) . . ?
C35 C48 C49 120.2(6) . . ?
C35 C48 C47 123.0(6) . . ?
C49 C48 C47 116.8(6) . . ?
C60 N6 C61 124.0(8) . . ?
C60 N6 C62 120.6(8) . . ?
C61 N6 C62 114.9(7) . . ?
N1 C9 C10 109.6(4) . . ?
N1 C9 H9A 109.7 . . ?
C10 C9 H9A 109.7 . . ?
N1 C9 H9B 109.7 . . ?
C10 C9 H9B 109.7 . . ?
H9A C9 H9B 108.2 . . ?
C11 C10 C23 119.3(5) . . ?
C11 C10 C9 119.1(5) . . ?
C23 C10 C9 121.5(5) . . ?
C36 C35 C48 118.6(6) . . ?
C36 C35 C34 119.9(6) . . ?
C48 C35 C34 121.5(6) . . ?
C10 C11 C12 122.1(5) . . ?
C10 C11 H11 119.0 . . ?
C12 C11 H11 119.0 . . ?
C20 C25 C16 119.8(5) . . ?
C20 C25 C24 120.1(5) . . ?
C16 C25 C24 120.2(5) . . ?
C37 C38 C49 119.0(6) . . ?
C37 C38 C39 122.8(6) . . ?
C49 C38 C39 118.2(6) . . ?
C13 C12 C11 119.7(6) . . ?
C13 C12 H12 120.2 . . ?
C11 C12 H12 120.2 . . ?
C21 C22 C23 122.6(5) . . ?
C21 C22 H22 118.7 . . ?
C23 C22 H22 118.7 . . ?
C19 C20 C25 119.1(6) . . ?
C19 C20 C21 122.3(6) . . ?
C25 C20 C21 118.6(5) . . ?
C15 C14 C13 121.4(6) . . ?
C15 C14 H14 119.3 . . ?
C13 C14 H14 119.3 . . ?
C51 N3 C52 121.3(12) . . ?
C51 N3 C53 125.1(12) . . ?
C52 N3 C53 113.0(12) . . ?
C35 C36 C37 122.3(6) . . ?
C35 C36 H36 118.8 . . ?
C37 C36 H36 118.8 . . ?
O10 C54 N4 126.6(7) . . ?
O10 C54 H54 116.7 . . ?
N4 C54 H54 116.7 . . ?
O11 C57 N5 124.6(8) . . ?
O11 C57 H57 117.7 . . ?
N5 C57 H57 117.7 . . ?
C57 N5 C59 119.6(7) . . ?
C57 N5 C58 121.6(8) . . ?
C59 N5 C58 118.4(7) . . ?
C22 C21 C20 121.0(5) . . ?
C22 C21 H21 119.5 . . ?
C20 C21 H21 119.5 . . ?
C63 N7 C65 119.7(10) . . ?
C63 N7 C64 126.0(10) . . ?
C65 N7 C64 114.3(9) . . ?
C20 C19 C18 120.6(7) . . ?
C20 C19 H19 119.7 . . ?
C18 C19 H19 119.7 . . ?
C17 C16 C25 118.5(6) . . ?
C17 C16 C15 122.7(6) . . ?
C25 C16 C15 118.7(6) . . ?
C38 C37 C36 120.1(6) . . ?
C38 C37 H37 119.9 . . ?
C36 C37 H37 119.9 . . ?
C42 C41 C40 123.2(8) . . ?
C42 C41 C50 118.1(8) . . ?
C40 C41 C50 118.7(7) . . ?
C39 C40 C41 122.1(7) . . ?
C39 C40 H40 119.0 . . ?
C41 C40 H40 119.0 . . ?
C14 C15 C16 121.6(6) . . ?
C14 C15 H15 119.2 . . ?
C16 C15 H15 119.2 . . ?
N6 C61 H61A 109.5 . . ?
N6 C61 H61B 109.5 . . ?
H61A C61 H61B 109.5 . . ?
N6 C61 H61C 109.5 . . ?
H61A C61 H61C 109.5 . . ?
H61B C61 H61C 109.5 . . ?
C17 C18 C19 120.7(7) . . ?
C17 C18 H18 119.6 . . ?
C19 C18 H18 119.6 . . ?
C46 C47 C48 121.5(7) . . ?
C46 C47 H47 119.3 . . ?
C48 C47 H47 119.3 . . ?
C40 C39 C38 122.0(7) . . ?
C40 C39 H39 119.0 . . ?
C38 C39 H39 119.0 . . ?
O12 C60 N6 127.0(9) . . ?
O12 C60 H60 116.5 . . ?
N6 C60 H60 116.5 . . ?
C50 C45 C44 119.1(8) . . ?
C50 C45 C46 118.0(7) . . ?
C44 C45 C46 123.0(8) . . ?
C18 C17 C16 121.3(7) . . ?
C18 C17 H17 119.4 . . ?
C16 C17 H17 119.4 . . ?
C47 C46 C45 122.5(7) . . ?
C47 C46 H46 118.8 . . ?
C45 C46 H46 118.8 . . ?
N4 C55 H55A 109.5 . . ?
N4 C55 H55B 109.5 . . ?
H55A C55 H55B 109.5 . . ?
N4 C55 H55C 109.5 . . ?
H55A C55 H55C 109.5 . . ?
H55B C55 H55C 109.5 . . ?
C43 C44 C45 121.1(9) . . ?
C43 C44 H44 119.5 . . ?
C45 C44 H44 119.5 . . ?
C43 C42 C41 121.4(9) . . ?
C43 C42 H42 119.3 . . ?
C41 C42 H42 119.3 . . ?
N5 C59 H59A 109.5 . . ?
N5 C59 H59B 109.5 . . ?
H59A C59 H59B 109.5 . . ?
N5 C59 H59C 109.5 . . ?
H59A C59 H59C 109.5 . . ?
H59B C59 H59C 109.5 . . ?
N3 C51 O9 130.2(11) . . ?
N3 C51 H51 114.9 . . ?
O9 C51 H51 114.9 . . ?
N6 C62 H62A 109.5 . . ?
N6 C62 H62B 109.5 . . ?
H62A C62 H62B 109.5 . . ?
N6 C62 H62C 109.5 . . ?
H62A C62 H62C 109.5 . . ?
H62B C62 H62C 109.5 . . ?
C44 C43 C42 120.3(9) . . ?
C44 C43 H43 119.8 . . ?
C42 C43 H43 119.8 . . ?
N5 C58 H58A 109.5 . . ?
N5 C58 H58B 109.5 . . ?
H58A C58 H58B 109.5 . . ?
N5 C58 H58C 109.5 . . ?
H58A C58 H58C 109.5 . . ?
H58B C58 H58C 109.5 . . ?
O13 C63 N7 124.7(12) . . ?
O13 C63 H63 117.6 . . ?
N7 C63 H63 117.6 . . ?
N4 C56 H56A 109.5 . . ?
N4 C56 H56B 109.5 . . ?
H56A C56 H56B 109.5 . . ?
N4 C56 H56C 109.5 . . ?
H56A C56 H56C 109.5 . . ?
H56B C56 H56C 109.5 . . ?
N7 C64 H64A 109.5 . . ?
N7 C64 H64B 109.5 . . ?
H64A C64 H64B 109.5 . . ?
N7 C64 H64C 109.5 . . ?
H64A C64 H64C 109.5 . . ?
H64B C64 H64C 109.5 . . ?
N3 C53 H53A 109.5 . . ?
N3 C53 H53B 109.5 . . ?
H53A C53 H53B 109.5 . . ?
N3 C53 H53C 109.5 . . ?
H53A C53 H53C 109.5 . . ?
H53B C53 H53C 109.5 . . ?
N7 C65 H65A 109.5 . . ?
N7 C65 H65B 109.5 . . ?
H65A C65 H65B 109.5 . . ?
N7 C65 H65C 109.5 . . ?
H65A C65 H65C 109.5 . . ?
H65B C65 H65C 109.5 . . ?
N3 C52 H52A 109.5 . . ?
N3 C52 H52B 109.5 . . ?
H52A C52 H52B 109.5 . . ?
N3 C52 H52C 109.5 . . ?
H52A C52 H52C 109.5 . . ?
H52B C52 H52C 109.5 . . ?

loop_
_geom_bond_atom_site_label_1
_geom_bond_atom_site_label_2
_geom_bond_distance
_geom_bond_site_symmetry_2
_geom_bond_publ_flag
Cd1 O5 2.200(3) . ?
Cd1 O2 2.255(4) . ?
Cd1 O4 2.254(3) 1_455 ?
Cd1 O7 2.313(3) 2_656 ?
Cd1 O8 2.470(3) 2_656 ?
Cd1 O1 2.481(4) . ?
Cd1 C1 2.698(5) . ?
Cd1 C30 2.742(5) 2_656 ?
Cd2 O6 2.222(4) . ?
Cd2 O3 2.230(4) 1_455 ?
Cd2 O9 2.272(4) . ?
Cd2 O10 2.275(4) . ?
Cd2 O8 2.277(3) 2_656 ?
Cd2 O11 2.298(4) . ?
O8 C30 1.268(6) . ?
O8 Cd2 2.277(3) 2_646 ?
O8 Cd1 2.470(3) 2_646 ?
O7 C30 1.255(6) . ?
O7 Cd1 2.313(3) 2_646 ?
O2 C1 1.255(6) . ?
O3 C5 1.248(6) . ?
O3 Cd2 2.229(4) 1_655 ?
O4 C5 1.238(6) . ?
O4 Cd1 2.254(3) 1_655 ?
O5 C26 1.271(6) . ?
O6 C26 1.246(6) . ?
O1 C1 1.230(6) . ?
O10 C54 1.226(8) . ?
O11 C57 1.232(9) . ?
C3 C2 1.379(6) . ?
C3 C4 1.394(6) . ?
C3 H3 0.9300 . ?
C31 C29 1.389(7) . ?
C31 C32 1.398(7) . ?
C31 H31 0.9300 . ?
C28 C27 1.372(7) . ?
C28 C29 1.385(7) . ?
C28 H28 0.9300 . ?
N1 C7 1.378(7) . ?
N1 C9 1.441(7) . ?
N1 H1N 0.8(2) . ?
C4 C6 1.392(7) . ?
C4 C5 1.497(6) . ?
O9 C51 1.231(9) . ?
C29 C30 1.500(7) . ?
C30 Cd1 2.742(5) 2_646 ?
C1 C2 1.510(6) . ?
N2 C32 1.381(7) . ?
N2 C34 1.452(7) . ?
N2 H2N 0.8600 . ?
C7 C6 1.397(6) . ?
C7 C8 1.400(7) . ?
C26 C27 1.515(7) . ?
C27 C33 1.391(7) . ?
O12 C60 1.252(11) . ?
C24 C13 1.418(8) . ?
C24 C25 1.423(8) . ?
C24 C23 1.429(7) . ?
C2 C8 1.385(7) . ?
C8 H8 0.9300 . ?
C33 C32 1.394(7) . ?
C33 H33 0.9300 . ?
C23 C10 1.412(7) . ?
C23 C22 1.431(8) . ?
C6 H6 0.9300 . ?
C49 C38 1.417(8) . ?
C49 C48 1.428(8) . ?
C49 C50 1.428(8) . ?
C34 C35 1.504(8) . ?
C34 H34A 0.9700 . ?
C34 H34B 0.9700 . ?
N4 C54 1.297(8) . ?
N4 C56 1.436(11) . ?
N4 C55 1.444(9) . ?
C13 C12 1.387(8) . ?
C13 C14 1.449(8) . ?
C50 C45 1.396(10) . ?
C50 C41 1.418(10) . ?
C48 C35 1.385(9) . ?
C48 C47 1.445(9) . ?
N6 C60 1.289(10) . ?
N6 C61 1.453(10) . ?
N6 C62 1.474(9) . ?
C9 C10 1.509(7) . ?
C9 H9A 0.9700 . ?
C9 H9B 0.9700 . ?
C10 C11 1.383(8) . ?
C35 C36 1.384(9) . ?
C11 C12 1.405(8) . ?
C11 H11 0.9300 . ?
C25 C20 1.415(8) . ?
C25 C16 1.422(8) . ?
C38 C37 1.378(9) . ?
C38 C39 1.436(9) . ?
C12 H12 0.9300 . ?
C22 C21 1.342(8) . ?
C22 H22 0.9300 . ?
C20 C19 1.387(8) . ?
C20 C21 1.435(8) . ?
C14 C15 1.333(9) . ?
C14 H14 0.9300 . ?
N3 C51 1.214(10) . ?
N3 C52 1.357(17) . ?
N3 C53 1.434(14) . ?
C36 C37 1.396(9) . ?
C36 H36 0.9300 . ?
C54 H54 0.9300 . ?
C57 N5 1.315(9) . ?
C57 H57 0.9300 . ?
N5 C59 1.453(11) . ?
N5 C58 1.473(10) . ?
C21 H21 0.9300 . ?
N7 C63 1.273(12) . ?
N7 C65 1.408(14) . ?
N7 C64 1.435(10) . ?
C19 C18 1.388(10) . ?
C19 H19 0.9300 . ?
C16 C17 1.393(9) . ?
C16 C15 1.427(10) . ?
C37 H37 0.9300 . ?
C41 C42 1.400(11) . ?
C41 C40 1.409(11) . ?
C40 C39 1.314(10) . ?
C40 H40 0.9300 . ?
C15 H15 0.9300 . ?
C61 H61A 0.9600 . ?
C61 H61B 0.9600 . ?
C61 H61C 0.9600 . ?
C18 C17 1.363(11) . ?
C18 H18 0.9300 . ?
C47 C46 1.337(11) . ?
C47 H47 0.9300 . ?
C39 H39 0.9300 . ?
C60 H60 0.9300 . ?
C45 C44 1.413(11) . ?
C45 C46 1.441(11) . ?
C17 H17 0.9300 . ?
C46 H46 0.9300 . ?
C55 H55A 0.9600 . ?
C55 H55B 0.9600 . ?
C55 H55C 0.9600 . ?
C44 C43 1.351(13) . ?
C44 H44 0.9300 . ?
O13 C63 1.230(12) . ?
C42 C43 1.381(13) . ?
C42 H42 0.9300 . ?
C59 H59A 0.9600 . ?
C59 H59B 0.9600 . ?
C59 H59C 0.9600 . ?
C51 H51 0.9300 . ?
C62 H62A 0.9600 . ?
C62 H62B 0.9600 . ?
C62 H62C 0.9600 . ?
C43 H43 0.9300 . ?
C58 H58A 0.9600 . ?
C58 H58B 0.9600 . ?
C58 H58C 0.9600 . ?
C63 H63 0.9300 . ?
C56 H56A 0.9600 . ?
C56 H56B 0.9600 . ?
C56 H56C 0.9600 . ?
C64 H64A 0.9600 . ?
C64 H64B 0.9600 . ?
C64 H64C 0.9600 . ?
C53 H53A 0.9600 . ?
C53 H53B 0.9600 . ?
C53 H53C 0.9600 . ?
C65 H65A 0.9600 . ?
C65 H65B 0.9600 . ?
C65 H65C 0.9600 . ?
C52 H52A 0.9600 . ?
C52 H52B 0.9600 . ?
C52 H52C 0.9600 . ?

loop_
_geom_hbond_atom_site_label_D
_geom_hbond_atom_site_label_H
_geom_hbond_atom_site_label_A
_geom_hbond_distance_DH
_geom_hbond_distance_HA
_geom_hbond_distance_DA
_geom_hbond_angle_DHA
_geom_hbond_site_symmetry_A
N2 H2N O12 0.86 2.53 3.327(8) 154.2 .
C33 H33 O12 0.93 2.56 3.400(7) 150.6 .
C54 H54 O6 0.93 2.37 3.054(8) 130.4 .
C61 H61A O4 0.96 2.42 3.356(9) 164.9 1_455
C51 H51 O11 0.93 2.58 3.181(10) 123.0 .
C64 H64A O4 0.96 2.54 3.303(10) 136.9 3_776
C64 H64B O2 0.96 2.52 3.371(10) 148.4 3_676
N1 H1N O13 0.8(2) 2.2(2) 2.921(8) 161(21) .
N2 H2N O12 0.86 2.53 3.327(8) 154.2 .
C33 H33 O12 0.93 2.56 3.400(7) 150.6 .
C54 H54 O6 0.93 2.37 3.054(8) 130.4 .
C61 H61A O4 0.96 2.42 3.356(9) 164.9 1_455
C51 H51 O11 0.93 2.58 3.181(10) 123.0 .
C64 H64A O4 0.96 2.54 3.303(10) 136.9 3_776
C64 H64B O2 0.96 2.52 3.371(10) 148.4 3_676
N1 H1N O13 0.8(2) 2.2(2) 2.921(8) 161(21) .
